data_2014744
loop_
_publ_author_name
'Garden, Simon J.'
'Glidewell, Christopher'
'Low, John N.'
'Skakle, Janet M. S.'
'Wardell, James L.'

_publ_section_title
;
 2-Iodo-6-methoxy-4-nitroaniline: tripartite ribbons built from
 N---H&#x00B7;&#x00B7;&#x00B7;O hydrogen bonds and iodo--nitro
 interactions are \p-stacked into sheets
;
_journal_issue 3
_journal_name_full 'Acta Crystallographica Section C'
_journal_page_first o145
_journal_page_last o147
_journal_paper_doi 10.1107/S0108270105000661
_journal_volume 61
_journal_year 2005
_chemical_formula_iupac 'C7 H7 I N2 O3'
_chemical_formula_moiety 'C7 H7 I N2 O3'
_chemical_formula_sum 'C7 H7 I N2 O3'
_chemical_formula_weight 294.05
_chemical_name_systematic
;
2-Iodo-6-methoxy-4-nitroaniline
;
_space_group_IT_number 2
_symmetry_cell_setting triclinic
_symmetry_space_group_name_Hall '-P 1'
_symmetry_space_group_name_H-M 'P -1'
_atom_sites_solution_hydrogens geom
_atom_sites_solution_primary direct
_atom_sites_solution_secondary difmap
_cell_angle_alpha 112.616(2)
_cell_angle_beta 115.060(3)
_cell_angle_gamma 93.810(3)
_cell_formula_units_Z 2
_cell_length_a 8.0671(3)
_cell_length_b 8.0739(4)
_cell_length_c 8.6212(5)
_cell_measurement_reflns_used 2061
_cell_measurement_temperature 120(2)
_cell_measurement_theta_max 27.51
_cell_measurement_theta_min 3.70
_cell_volume 451.55(4)
_computing_cell_refinement 'DENZO (Otwinowski & Minor, 1997) and COLLECT'
_computing_data_collection 'COLLECT (Hooft, 1999)'
_computing_data_reduction 'DENZO and COLLECT'
_computing_molecular_graphics 'PLATON (Spek, 2003)'
_computing_publication_material 'SHELXL97 and PRPKAPPA (Ferguson, 1999)'
_computing_structure_refinement 'OSCAIL and SHELXL97 (Sheldrick, 1997)'
_computing_structure_solution 'OSCAIL (McArdle, 2003) and SHELXS97 (Sheldrick, 1997)'
_diffrn_ambient_temperature 120(2)
_diffrn_detector_area_resol_mean 9.091
_diffrn_measured_fraction_theta_full 0.992
_diffrn_measured_fraction_theta_max 0.992
_diffrn_measurement_device_type 'Nonius KappaCCD area-detector'
_diffrn_measurement_method '\f and \w'
_diffrn_radiation_monochromator graphite
_diffrn_radiation_source 'Bruker-Nonius FR91 rotating anode'
_diffrn_radiation_type 'Mo K\a'
_diffrn_radiation_wavelength 0.71073
_diffrn_reflns_av_R_equivalents 0.0386
_diffrn_reflns_av_sigmaI/netI 0.0389
_diffrn_reflns_limit_h_max 10
_diffrn_reflns_limit_h_min -9
_diffrn_reflns_limit_k_max 10
_diffrn_reflns_limit_k_min -10
_diffrn_reflns_limit_l_max 11
_diffrn_reflns_limit_l_min -11
_diffrn_reflns_number 8665
_diffrn_reflns_theta_full 27.51
_diffrn_reflns_theta_max 27.51
_diffrn_reflns_theta_min 3.70
_diffrn_standards_decay_% 0
_exptl_absorpt_coefficient_mu 3.522
_exptl_absorpt_correction_T_max 0.902
_exptl_absorpt_correction_T_min 0.720
_exptl_absorpt_correction_type multi-scan
_exptl_absorpt_process_details '(SADABS; Sheldrick, 2003)'
_exptl_crystal_colour yellow
_exptl_crystal_density_diffrn 2.163
_exptl_crystal_density_meas ?
_exptl_crystal_density_method 'not measured'
_exptl_crystal_description plate
_exptl_crystal_F_000 280
_exptl_crystal_size_max 0.10
_exptl_crystal_size_mid 0.06
_exptl_crystal_size_min 0.03
_refine_diff_density_max 1.271
_refine_diff_density_min -0.771
_refine_ls_extinction_method none
_refine_ls_goodness_of_fit_ref 0.998
_refine_ls_hydrogen_treatment constr
_refine_ls_matrix_type full
_refine_ls_number_parameters 119
_refine_ls_number_reflns 2061
_refine_ls_number_restraints 0
_refine_ls_restrained_S_all 0.998
_refine_ls_R_factor_all 0.0320
_refine_ls_R_factor_gt 0.0251
_refine_ls_shift/su_max 0.001
_refine_ls_shift/su_mean 0.000
_refine_ls_structure_factor_coef Fsqd
_refine_ls_weighting_details 'w = 1/[\s^2^(Fo^2^)+(0.0279P)^2^] where P=(Fo^2^+2Fc^2^)/3'
_refine_ls_weighting_scheme calc
_refine_ls_wR_factor_gt 0.0507
_refine_ls_wR_factor_ref 0.0530
_reflns_number_gt 1845
_reflns_number_total 2061
_reflns_threshold_expression I>2\s(I)
_cod_data_source_file sk1806.cif
_cod_data_source_block I
_cod_depositor_comments
;
The following automatic conversions were performed:

'_exptl_crystal_density_meas' value 'not measured' was changed to '?'
- the value is perceived as not measured.

Automatic conversion script
Id: cif_fix_values 3008 2015-01-20 13:52:24Z robertas 
;
_cod_database_code 2014744
_cod_database_fobs_code 2014744

loop_
_symmetry_equiv_pos_as_xyz
'x, y, z'
'-x, -y, -z'

loop_
_atom_site_label
_atom_site_fract_x
_atom_site_fract_y
_atom_site_fract_z
_atom_site_U_iso_or_equiv
_atom_site_adp_type
_atom_site_calc_flag
_atom_site_refinement_flags
_atom_site_occupancy
_atom_site_disorder_assembly
_atom_site_disorder_group
_atom_site_type_symbol
I2 0.21628(2) 0.90838(2) 0.66781(3) 0.02135(8) Uani d . 1 . . I
O1 0.7476(3) 0.6384(3) 1.0752(3) 0.0265(5) Uani d . 1 . . O
O2 0.7049(3) 0.3445(3) 0.9016(3) 0.0256(5) Uani d . 1 . . O
O6 0.1721(3) 0.1987(3) 0.2458(3) 0.0194(4) Uani d . 1 . . O
N1 0.0624(3) 0.5013(4) 0.2886(3) 0.0235(6) Uani d . 1 . . N
N4 0.6613(3) 0.4922(3) 0.9212(3) 0.0190(5) Uani d . 1 . . N
C1 0.2056(4) 0.5048(4) 0.4476(4) 0.0151(6) Uani d . 1 . . C
C2 0.2989(4) 0.6607(4) 0.6293(4) 0.0149(6) Uani d . 1 . . C
C3 0.4480(4) 0.6571(4) 0.7856(4) 0.0169(6) Uani d . 1 . . C
C4 0.5038(4) 0.4954(4) 0.7597(4) 0.0151(6) Uani d . 1 . . C
C5 0.4153(4) 0.3347(4) 0.5824(4) 0.0156(6) Uani d . 1 . . C
C6 0.2686(4) 0.3417(4) 0.4282(4) 0.0162(6) Uani d . 1 . . C
C61 0.2159(4) 0.0240(4) 0.2147(4) 0.0224(6) Uani d . 1 . . C
H3 0.5103 0.7640 0.9079 0.020 Uiso calc R 1 . . H
H5 0.4550 0.2241 0.5686 0.019 Uiso calc R 1 . . H
H11 0.0225 0.6014 0.2957 0.028 Uiso calc R 1 . . H
H12 0.0094 0.3989 0.1783 0.028 Uiso calc R 1 . . H
H61A 0.3503 0.0405 0.2487 0.034 Uiso calc R 1 . . H
H61B 0.1361 -0.0667 0.0789 0.034 Uiso calc R 1 . . H
H61C 0.1914 -0.0217 0.2952 0.034 Uiso calc R 1 . . H

loop_
_atom_site_aniso_label
_atom_site_aniso_U_11
_atom_site_aniso_U_22
_atom_site_aniso_U_33
_atom_site_aniso_U_12
_atom_site_aniso_U_13
_atom_site_aniso_U_23
I2 0.02230(12) 0.01713(12) 0.02269(12) 0.01023(8) 0.00859(8) 0.00921(9)
O1 0.0306(11) 0.0176(11) 0.0140(11) 0.0105(9) 0.0000(9) 0.0026(9)
O2 0.0318(11) 0.0166(11) 0.0202(11) 0.0142(9) 0.0055(9) 0.0077(9)
O6 0.0186(9) 0.0146(10) 0.0142(10) 0.0055(8) 0.0014(8) 0.0037(8)
N1 0.0224(12) 0.0182(13) 0.0171(13) 0.0084(10) 0.0008(10) 0.0055(11)
N4 0.0206(12) 0.0185(13) 0.0141(12) 0.0070(10) 0.0052(10) 0.0073(11)
C1 0.0137(13) 0.0180(14) 0.0155(14) 0.0042(11) 0.0066(11) 0.0099(12)
C2 0.0170(13) 0.0107(13) 0.0174(14) 0.0061(11) 0.0081(11) 0.0068(11)
C3 0.0184(13) 0.0149(14) 0.0149(14) 0.0035(11) 0.0067(11) 0.0062(12)
C4 0.0132(12) 0.0187(15) 0.0088(13) 0.0039(11) 0.0018(10) 0.0059(11)
C5 0.0169(13) 0.0154(14) 0.0155(14) 0.0053(11) 0.0071(11) 0.0087(12)
C6 0.0156(13) 0.0134(14) 0.0127(14) 0.0020(11) 0.0043(11) 0.0028(11)
C61 0.0247(15) 0.0134(15) 0.0168(15) 0.0040(12) 0.0045(12) 0.0021(12)

loop_
_atom_type_symbol
_atom_type_description
_atom_type_scat_dispersion_real
_atom_type_scat_dispersion_imag
_atom_type_scat_source
C C 0.0033 0.0016 'International Tables Vol C Tables 4.2.6.8 and 6.1.1.4'
H H 0.0000 0.0000 'International Tables Vol C Tables 4.2.6.8 and 6.1.1.4'
I I -0.4742 1.8119 'International Tables Vol C Tables 4.2.6.8 and 6.1.1.4'
N N 0.0061 0.0033 'International Tables Vol C Tables 4.2.6.8 and 6.1.1.4'
O O 0.0106 0.0060 'International Tables Vol C Tables 4.2.6.8 and 6.1.1.4'

loop_
_geom_angle_atom_site_label_1
_geom_angle_atom_site_label_2
_geom_angle_atom_site_label_3
_geom_angle
_geom_angle_publ_flag
N1 C1 C2 124.3(3) no
N1 C1 C6 118.0(3) no
C2 C1 C6 117.7(2) no
C1 N1 H11 120.0 no
C1 N1 H12 120.0 no
H11 N1 H12 120.0 no
C3 C2 C1 121.6(3) no
C3 C2 I2 118.6(2) no
C1 C2 I2 119.83(19) no
C4 C3 C2 118.6(3) no
C4 C3 H3 120.7 no
C2 C3 H3 120.7 no
C3 C4 C5 122.5(2) no
C3 C4 N4 118.8(2) no
C5 C4 N4 118.7(2) no
O2 N4 O1 122.4(2) no
O2 N4 C4 119.0(2) no
O1 N4 C4 118.6(2) no
C6 C5 C4 118.0(3) no
C6 C5 H5 121.0 no
C4 C5 H5 121.0 no
O6 C6 C5 124.9(3) no
O6 C6 C1 113.5(2) no
C5 C6 C1 121.6(2) no
C6 O6 C61 117.7(2) no
O6 C61 H61A 109.5 no
O6 C61 H61B 109.5 no
H61A C61 H61B 109.5 no
O6 C61 H61C 109.5 no
H61A C61 H61C 109.5 no
H61B C61 H61C 109.5 no

loop_
_geom_bond_atom_site_label_1
_geom_bond_atom_site_label_2
_geom_bond_site_symmetry_2
_geom_bond_distance
_geom_bond_publ_flag
C1 N1 . 1.356(3) no
C1 C2 . 1.401(4) no
C1 C6 . 1.418(4) no
N1 H11 . 0.88 no
N1 H12 . 0.88 no
C2 C3 . 1.388(4) no
C2 I2 . 2.100(3) no
C3 C4 . 1.377(4) no
C3 H3 . 0.95 no
C4 C5 . 1.399(4) no
C4 N4 . 1.445(3) no
N4 O2 . 1.234(3) no
N4 O1 . 1.242(3) no
C5 C6 . 1.381(4) no
C5 H5 . 0.95 no
C6 O6 . 1.363(3) no
O6 C61 . 1.429(4) no
C61 H61A . 0.98 no
C61 H61B . 0.98 no
C61 H61C . 0.98 no

loop_
_geom_hbond_atom_site_label_D
_geom_hbond_atom_site_label_H
_geom_hbond_atom_site_label_A
_geom_hbond_site_symmetry_A
_geom_hbond_distance_DH
_geom_hbond_distance_HA
_geom_hbond_distance_DA
_geom_hbond_angle_DHA
_geom_hbond_publ_flag
N1 H11 O1 1_454 0.88 2.36 3.007(3) 130 y
N1 H12 O2 1_454 0.88 2.45 3.028(3) 124 y

loop_
_geom_torsion_atom_site_label_1
_geom_torsion_atom_site_label_2
_geom_torsion_atom_site_label_3
_geom_torsion_atom_site_label_4
_geom_torsion
_geom_torsion_publ_flag
N1 C1 C2 C3 -178.3(3) no
C6 C1 C2 C3 0.1(4) no
N1 C1 C2 I2 0.6(4) no
C6 C1 C2 I2 179.0(2) no
C1 C2 C3 C4 -0.2(4) no
I2 C2 C3 C4 -179.2(2) no
C2 C3 C4 C5 -0.4(4) no
C2 C3 C4 N4 178.9(2) no
C3 C4 N4 O2 175.9(3) no
C5 C4 N4 O2 -4.8(4) no
C3 C4 N4 O1 -3.8(4) no
C5 C4 N4 O1 175.5(3) no
C3 C4 C5 C6 1.1(4) no
N4 C4 C5 C6 -178.2(3) no
C4 C5 C6 O6 178.2(3) no
C4 C5 C6 C1 -1.2(4) no
N1 C1 C6 O6 -0.3(4) no
C2 C1 C6 O6 -178.8(2) no
N1 C1 C6 C5 179.1(3) no
C2 C1 C6 C5 0.6(4) no
C5 C6 O6 C61 5.0(4) no
C1 C6 O6 C61 -175.6(2) no

loop_
_cod_related_entry_id
_cod_related_entry_database
_cod_related_entry_code
1 ChemSpider 8812878
